data_7112421
loop_
_publ_author_name
'Gao, Chao'
'Zhou, Hongjun'
'Wei, Siping'
'Zhao, Yinsong'
'You, Jingsong'
'Gao, Ge'

_publ_section_title
;
 Novel bisimidazolium pincers as low loading ligands for in situ
 palladium-catalyzed Suzuki-Miyaura reaction in the ambient atmosphere.
;
_journal_issue 11
_journal_name_full 'Chemical communications (Cambridge, England)'
_journal_page_first 1127
_journal_page_last 1129
_journal_paper_doi 10.1039/c2cc36375e
_journal_volume 49
_journal_year 2013
_chemical_formula_moiety 'C10 H13 N5 O2, C3 H6 O'
_chemical_formula_sum 'C13 H19 N5 O3'
_chemical_formula_weight 293.33
_chemical_name_systematic
;
?
;
_space_group_crystal_system triclinic
_space_group_IT_number 2
_space_group_name_Hall '-P 1'
_space_group_name_H-M_alt 'P -1'
_symmetry_space_group_name_Hall '-P 1'
_symmetry_space_group_name_H-M 'P -1'
_atom_sites_solution_hydrogens geom
_atom_sites_solution_primary direct
_atom_sites_solution_secondary difmap
_audit_creation_date 2012-07-24
_audit_creation_method
;
Olex2 1.1
(compiled 2011.11.01 svn.r2039, GUI svn.r3906)
;
_cell_angle_alpha 89.012(5)
_cell_angle_beta 77.986(6)
_cell_angle_gamma 65.983(6)
_cell_formula_units_Z 2
_cell_length_a 8.0418(5)
_cell_length_b 9.8200(6)
_cell_length_c 10.9614(8)
_cell_measurement_reflns_used 2058
_cell_measurement_temperature 293(2)
_cell_measurement_theta_max 29.1341
_cell_measurement_theta_min 3.0479
_cell_volume 771.16(10)
_computing_cell_refinement
;
CrysAlisPro, Agilent Technologies,
Version 1.171.35.21 (release 20-01-2012 CrysAlis171 .NET)
(compiled Jan 23 2012,18:06:46)
;
_computing_data_collection
;
CrysAlisPro, Agilent Technologies,
Version 1.171.35.21 (release 20-01-2012 CrysAlis171 .NET)
(compiled Jan 23 2012,18:06:46)
;
_computing_data_reduction
;
CrysAlisPro, Agilent Technologies,
Version 1.171.35.21 (release 20-01-2012 CrysAlis171 .NET)
(compiled Jan 23 2012,18:06:46)
;
_computing_molecular_graphics
;
O. V. Dolomanov, L. J. Bourhis, R. J. Gildea, J. A. K. Howard and H. Puschmann,
OLEX2: a complete structure solution, refinement and analysis program.
J. Appl. Cryst. (2009). 42, 339-341.
;
_computing_publication_material
;
O. V. Dolomanov, L. J. Bourhis, R. J. Gildea, J. A. K. Howard and H. Puschmann,
OLEX2: a complete structure solution, refinement and analysis program.
J. Appl. Cryst. (2009). 42, 339-341.
;
_computing_structure_refinement
;
SHELXL, G.M. Sheldrick, Acta Cryst.
2008). A64, 112-122
;
_computing_structure_solution
;
SHELXS, G.M. Sheldrick, Acta Cryst.
(2008). A64, 112-122
;
_diffrn_ambient_temperature 293.15
_diffrn_detector_area_resol_mean 16.0874
_diffrn_measured_fraction_theta_full 0.998
_diffrn_measured_fraction_theta_max 0.998
_diffrn_measurement_details
;
1 omega -22.00 21.00 1.0000 15.0000
omega____ theta____ kappa____ phi______ frames
- -16.8924 -99.0000 -150.0000 43

2 omega -71.00 -46.00 1.0000 15.0000
omega____ theta____ kappa____ phi______ frames
- -16.8924 -178.0000 120.0000 25

3 omega -21.00 19.00 1.0000 15.0000
omega____ theta____ kappa____ phi______ frames
- -16.8924 -99.0000 30.0000 40

4 omega -42.00 39.00 1.0000 15.0000
omega____ theta____ kappa____ phi______ frames
- 19.8611 -57.0000 -60.0000 81

5 omega -2.00 79.00 1.0000 15.0000
omega____ theta____ kappa____ phi______ frames
- 19.8611 57.0000 -180.0000 81

6 omega -20.00 88.00 1.0000 15.0000
omega____ theta____ kappa____ phi______ frames
- 19.8611 19.0000 120.0000 108

7 omega 35.00 82.00 1.0000 15.0000
omega____ theta____ kappa____ phi______ frames
- 19.8611 178.0000 -180.0000 47
;
_diffrn_measurement_device_type 'Xcalibur, Eos'
_diffrn_measurement_method '\w scans'
_diffrn_orient_matrix_UB_11 -0.0378710000
_diffrn_orient_matrix_UB_12 0.0146022000
_diffrn_orient_matrix_UB_13 0.0653148000
_diffrn_orient_matrix_UB_21 -0.0226223000
_diffrn_orient_matrix_UB_22 0.0772246000
_diffrn_orient_matrix_UB_23 -0.0058190000
_diffrn_orient_matrix_UB_31 -0.0886201000
_diffrn_orient_matrix_UB_32 0.0105892000
_diffrn_orient_matrix_UB_33 -0.0101039000
_diffrn_radiation_monochromator graphite
_diffrn_radiation_type 'Mo K\a'
_diffrn_radiation_wavelength 0.7107
_diffrn_reflns_av_R_equivalents 0.0185
_diffrn_reflns_av_unetI/netI 0.0320
_diffrn_reflns_limit_h_max 9
_diffrn_reflns_limit_h_min -9
_diffrn_reflns_limit_k_max 11
_diffrn_reflns_limit_k_min -11
_diffrn_reflns_limit_l_max 13
_diffrn_reflns_limit_l_min -12
_diffrn_reflns_number 5798
_diffrn_reflns_theta_full 24.99
_diffrn_reflns_theta_max 24.99
_diffrn_reflns_theta_min 3.05
_diffrn_source 'Enhance (Mo) X-ray Source'
_diffrn_source_current n/a
_diffrn_source_voltage n/a
_exptl_absorpt_coefficient_mu 0.093
_exptl_absorpt_correction_T_max 1.00000
_exptl_absorpt_correction_T_min 0.97585
_exptl_absorpt_correction_type multi-scan
_exptl_absorpt_process_details
;
CrysAlisPro, Agilent Technologies,
Version 1.171.35.21 (release 20-01-2012 CrysAlis171 .NET)
(compiled Jan 23 2012,18:06:46)
Empirical absorption correction using spherical harmonics,
implemented in SCALE3 ABSPACK scaling algorithm.
;
_exptl_crystal_colour colorless
_exptl_crystal_density_diffrn 1.263
_exptl_crystal_density_method 'not measured'
_exptl_crystal_description block
_exptl_crystal_F_000 312
_exptl_crystal_size_max 0.29
_exptl_crystal_size_mid 0.23
_exptl_crystal_size_min 0.20
_refine_diff_density_max 0.609
_refine_diff_density_min -0.306
_refine_diff_density_rms 0.049
_refine_ls_extinction_method none
_refine_ls_goodness_of_fit_ref 1.068
_refine_ls_hydrogen_treatment constr
_refine_ls_matrix_type full
_refine_ls_number_parameters 193
_refine_ls_number_reflns 2722
_refine_ls_number_restraints 0
_refine_ls_restrained_S_all 1.068
_refine_ls_R_factor_all 0.0849
_refine_ls_R_factor_gt 0.0644
_refine_ls_shift/su_max 0.000
_refine_ls_shift/su_mean 0.000
_refine_ls_structure_factor_coef Fsqd
_refine_ls_weighting_details 'calc w=1/[\s^2^(Fo^2^)+(0.1002P)^2^+0.3111P] where P=(Fo^2^+2Fc^2^)/3'
_refine_ls_weighting_scheme calc
_refine_ls_wR_factor_gt 0.1793
_refine_ls_wR_factor_ref 0.1972
_reflns_number_gt 2015
_reflns_number_total 2722
_reflns_threshold_expression >2sigma(I)
_cod_duplicate_entry 7108801
_cod_data_source_file c2cc36375e.txt
_cod_data_source_block 120723_s1_gc
_cod_original_cell_volume 771.15(9)
_cod_database_code 7112421
_chemical_oxdiff_formula C15H16N2O3
_reflns_odcompleteness_completeness 99.84
_reflns_odcompleteness_iscentric 1
_reflns_odcompleteness_theta 26.32

loop_
_space_group_symop_id
_space_group_symop_operation_xyz
1 'x, y, z'
2 '-x, -y, -z'

loop_
_atom_site_label
_atom_site_type_symbol
_atom_site_fract_x
_atom_site_fract_y
_atom_site_fract_z
_atom_site_U_iso_or_equiv
_atom_site_adp_type
_atom_site_occupancy
_atom_site_symmetry_multiplicity
_atom_site_calc_flag
_atom_site_refinement_flags
O1 O 0.8757(3) 0.1951(2) -0.0032(2) 0.0637(6) Uani 1 1 d .
O2 O 0.6467(3) -0.13998(19) 0.1459(2) 0.0561(6) Uani 1 1 d .
O3 O -0.0656(5) 0.1156(4) 0.3313(4) 0.1344(14) Uani 1 1 d .
N1 N 0.7588(3) 0.0282(2) 0.0688(2) 0.0460(6) Uani 1 1 d .
H1 H 0.8701 -0.0413 0.0537 0.055 Uiso 1 1 calc R
N2 N 0.5613(3) 0.2787(2) 0.0598(2) 0.0438(6) Uani 1 1 d .
N3 N 0.4381(3) 0.1014(2) 0.1411(2) 0.0417(5) Uani 1 1 d .
N4 N 0.2454(3) 0.3469(2) 0.12615(18) 0.0371(5) Uani 1 1 d .
N5 N -0.0543(3) 0.4576(2) 0.17898(19) 0.0405(5) Uani 1 1 d .
C1 C 0.7380(3) 0.1696(3) 0.0395(3) 0.0454(7) Uani 1 1 d .
C2 C 0.6144(3) -0.0105(3) 0.1204(2) 0.0424(6) Uani 1 1 d .
C3 C 0.4320(3) 0.2313(3) 0.1069(2) 0.0374(6) Uani 1 1 d .
C4 C 0.0899(3) 0.3275(3) 0.1715(2) 0.0416(6) Uani 1 1 d .
H4 H 0.0840 0.2375 0.1941 0.050 Uiso 1 1 calc R
C5 C 0.1972(3) 0.4956(3) 0.1035(2) 0.0398(6) Uani 1 1 d .
H5 H 0.2784 0.5396 0.0717 0.048 Uiso 1 1 calc R
C6 C 0.0108(4) 0.5638(3) 0.1362(2) 0.0428(6) Uani 1 1 d .
H6 H -0.0618 0.6646 0.1310 0.051 Uiso 1 1 calc R
C7 C -0.2505(4) 0.4859(3) 0.2275(3) 0.0508(7) Uani 1 1 d .
H7A H -0.2610 0.3912 0.2378 0.061 Uiso 1 1 calc R
H7B H -0.3227 0.5379 0.1672 0.061 Uiso 1 1 calc R
C8 C -0.3302(4) 0.5776(4) 0.3504(3) 0.0730(10) Uani 1 1 d .
H8A H -0.3311 0.6756 0.3360 0.088 Uiso 1 1 calc R
H8B H -0.4593 0.5914 0.3770 0.088 Uiso 1 1 calc R
C9 C -0.2414(6) 0.5230(7) 0.4516(4) 0.1145(18) Uani 1 1 d .
H9A H -0.1120 0.5083 0.4256 0.137 Uiso 1 1 calc R
H9B H -0.2423 0.4258 0.4679 0.137 Uiso 1 1 calc R
C10 C -0.3269(8) 0.6216(7) 0.5736(4) 0.126(2) Uani 1 1 d .
H10A H -0.3064 0.7112 0.5633 0.189 Uiso 1 1 calc R
H10B H -0.2698 0.5687 0.6388 0.189 Uiso 1 1 calc R
H10C H -0.4586 0.6472 0.5956 0.189 Uiso 1 1 calc R
C11 C -0.0168(8) -0.0173(6) 0.3391(4) 0.0999(15) Uani 1 1 d .
C12 C 0.1826(9) -0.1221(6) 0.3003(5) 0.134(2) Uani 1 1 d .
H12A H 0.2142 -0.1461 0.2117 0.202 Uiso 1 1 calc R
H12B H 0.2038 -0.2119 0.3429 0.202 Uiso 1 1 calc R
H12C H 0.2589 -0.0762 0.3214 0.202 Uiso 1 1 calc R
C13 C -0.1561(10) -0.0762(8) 0.3914(6) 0.159(3) Uani 1 1 d .
H13A H -0.2610 0.0003 0.4458 0.239 Uiso 1 1 calc R
H13B H -0.1012 -0.1605 0.4379 0.239 Uiso 1 1 calc R
H13C H -0.1968 -0.1067 0.3246 0.239 Uiso 1 1 calc R

loop_
_atom_site_aniso_label
_atom_site_aniso_U_11
_atom_site_aniso_U_22
_atom_site_aniso_U_33
_atom_site_aniso_U_23
_atom_site_aniso_U_13
_atom_site_aniso_U_12
O1 0.0379(11) 0.0356(11) 0.1095(18) 0.0137(10) 0.0005(11) -0.0152(8)
O2 0.0484(11) 0.0327(10) 0.0842(15) 0.0193(9) -0.0118(10) -0.0157(8)
O3 0.154(3) 0.086(2) 0.172(4) 0.038(2) -0.020(3) -0.066(2)
N1 0.0360(12) 0.0306(11) 0.0672(15) 0.0086(10) -0.0069(10) -0.0118(9)
N2 0.0382(11) 0.0291(11) 0.0613(14) 0.0059(9) -0.0044(10) -0.0142(9)
N3 0.0398(12) 0.0313(11) 0.0510(13) 0.0097(9) -0.0057(10) -0.0140(9)
N4 0.0361(11) 0.0301(10) 0.0418(12) 0.0044(8) -0.0031(9) -0.0131(9)
N5 0.0372(11) 0.0380(11) 0.0429(12) 0.0035(9) -0.0044(9) -0.0144(9)
C1 0.0395(14) 0.0309(13) 0.0626(17) 0.0048(12) -0.0041(12) -0.0148(11)
C2 0.0435(14) 0.0336(13) 0.0500(15) 0.0094(11) -0.0101(12) -0.0162(11)
C3 0.0396(13) 0.0298(12) 0.0400(13) 0.0022(10) -0.0067(11) -0.0125(10)
C4 0.0443(14) 0.0341(13) 0.0466(15) 0.0051(11) -0.0071(12) -0.0179(11)
C5 0.0431(14) 0.0302(12) 0.0436(14) 0.0056(10) -0.0037(11) -0.0155(11)
C6 0.0445(14) 0.0338(13) 0.0444(15) 0.0056(11) -0.0042(11) -0.0133(11)
C7 0.0357(14) 0.0577(17) 0.0554(17) 0.0035(13) -0.0047(12) -0.0185(12)
C8 0.0515(18) 0.094(3) 0.066(2) -0.0050(18) 0.0080(16) -0.0321(17)
C9 0.083(3) 0.194(5) 0.064(3) -0.010(3) -0.002(2) -0.061(3)
C10 0.149(4) 0.194(6) 0.059(2) -0.029(3) 0.014(3) -0.110(4)
C11 0.154(5) 0.102(3) 0.080(3) 0.030(3) -0.043(3) -0.082(4)
C12 0.163(6) 0.107(4) 0.118(4) 0.013(3) -0.011(4) -0.051(4)
C13 0.246(8) 0.191(6) 0.148(5) 0.069(5) -0.088(5) -0.178(6)

loop_
_atom_type_symbol
_atom_type_description
_atom_type_scat_dispersion_real
_atom_type_scat_dispersion_imag
_atom_type_scat_source
C C 0.0033 0.0016 'International Tables Vol C Tables 4.2.6.8 and 6.1.1.4'
H H 0.0000 0.0000 'International Tables Vol C Tables 4.2.6.8 and 6.1.1.4'
N N 0.0061 0.0033 'International Tables Vol C Tables 4.2.6.8 and 6.1.1.4'
O O 0.0106 0.0060 'International Tables Vol C Tables 4.2.6.8 and 6.1.1.4'

loop_
_geom_angle_atom_site_label_1
_geom_angle_atom_site_label_2
_geom_angle_atom_site_label_3
_geom_angle
C1 N1 H1 117.6
C1 N1 C2 124.7(2)
C2 N1 H1 117.6
C3 N2 C1 113.6(2)
C3 N3 C2 114.2(2)
C4 N4 C3 125.0(2)
C4 N4 C5 108.7(2)
C5 N4 C3 126.2(2)
C4 N5 C6 108.6(2)
C4 N5 C7 125.9(2)
C6 N5 C7 125.5(2)
O1 C1 N1 120.3(2)
O1 C1 N2 122.0(2)
N2 C1 N1 117.6(2)
O2 C2 N1 120.2(2)
O2 C2 N3 123.2(2)
N3 C2 N1 116.6(2)
N2 C3 N4 113.2(2)
N3 C3 N2 133.2(2)
N3 C3 N4 113.6(2)
N4 C4 H4 125.8
N5 C4 N4 108.4(2)
N5 C4 H4 125.8
N4 C5 H5 126.7
C6 C5 N4 106.6(2)
C6 C5 H5 126.7
N5 C6 H6 126.2
C5 C6 N5 107.7(2)
C5 C6 H6 126.2
N5 C7 H7A 109.2
N5 C7 H7B 109.2
N5 C7 C8 112.2(2)
H7A C7 H7B 107.9
C8 C7 H7A 109.2
C8 C7 H7B 109.2
C7 C8 H8A 107.7
C7 C8 H8B 107.7
H8A C8 H8B 107.1
C9 C8 C7 118.3(3)
C9 C8 H8A 107.7
C9 C8 H8B 107.7
C8 C9 H9A 108.3
C8 C9 H9B 108.3
C8 C9 C10 116.0(4)
H9A C9 H9B 107.4
C10 C9 H9A 108.3
C10 C9 H9B 108.3
C9 C10 H10A 109.5
C9 C10 H10B 109.5
C9 C10 H10C 109.5
H10A C10 H10B 109.5
H10A C10 H10C 109.5
H10B C10 H10C 109.5
O3 C11 C12 121.0(5)
O3 C11 C13 119.7(6)
C13 C11 C12 119.3(5)
C11 C12 H12A 109.5
C11 C12 H12B 109.5
C11 C12 H12C 109.5
H12A C12 H12B 109.5
H12A C12 H12C 109.5
H12B C12 H12C 109.5
C11 C13 H13A 109.5
C11 C13 H13B 109.5
C11 C13 H13C 109.5
H13A C13 H13B 109.5
H13A C13 H13C 109.5
H13B C13 H13C 109.5

loop_
_geom_bond_atom_site_label_1
_geom_bond_atom_site_label_2
_geom_bond_distance
O1 C1 1.230(3)
O2 C2 1.229(3)
O3 C11 1.207(5)
N1 H1 0.8600
N1 C1 1.369(3)
N1 C2 1.375(3)
N2 C1 1.362(3)
N2 C3 1.314(3)
N3 C2 1.370(3)
N3 C3 1.308(3)
N4 C3 1.440(3)
N4 C4 1.334(3)
N4 C5 1.383(3)
N5 C4 1.320(3)
N5 C6 1.382(3)
N5 C7 1.466(3)
C4 H4 0.9300
C5 H5 0.9300
C5 C6 1.338(3)
C6 H6 0.9300
C7 H7A 0.9700
C7 H7B 0.9700
C7 C8 1.499(4)
C8 H8A 0.9700
C8 H8B 0.9700
C8 C9 1.424(5)
C9 H9A 0.9700
C9 H9B 0.9700
C9 C10 1.523(6)
C10 H10A 0.9600
C10 H10B 0.9600
C10 H10C 0.9600
C11 C12 1.483(7)
C11 C13 1.472(7)
C12 H12A 0.9600
C12 H12B 0.9600
C12 H12C 0.9600
C13 H13A 0.9600
C13 H13B 0.9600
C13 H13C 0.9600

loop_
_geom_hbond_atom_site_label_D
_geom_hbond_atom_site_label_H
_geom_hbond_atom_site_label_A
_geom_hbond_distance_DH
_geom_hbond_distance_HA
_geom_hbond_distance_DA
_geom_hbond_angle_DHA
_geom_hbond_site_symmetry_A
N1 H1 O1 0.86 1.95 2.809(3) 174.6 2_755
